data_1520056
loop_
_publ_author_name
'Saito, Teruhiko'
'Nishiyama, Haruka'
'Kawakita, Kento'
'Nechayev, Michael'
'Kriegel, Benjamin'
'Tsurugi, Hayato'
'Arnold, John'
'Mashima, Kazushi'

_publ_section_title
;
 Reduction of ((t)BuN&#x2550;)NbCl3(py)2 in a Salt-Free Manner for
 Generating Nb(IV) Dinuclear Complexes and Their Reactivity toward
 Benzo[c]cinnoline.
;
_journal_issue 12
_journal_name_full 'Inorganic chemistry'
_journal_page_first 6004
_journal_page_last 6009
_journal_paper_doi 10.1021/acs.inorgchem.5b00812
_journal_volume 54
_journal_year 2015
_chemical_formula_moiety 'C31.50 H48 Cl4 N6 Nb2 O2'
_chemical_formula_sum 'C31.5 H48 Cl4 N6 Nb2 O2'
_chemical_formula_weight 870.38
_chemical_name_common Complex6
_chemical_name_systematic
;
 ?
;
_space_group_IT_number 2
_symmetry_cell_setting triclinic
_symmetry_space_group_name_Hall '-P 1'
_symmetry_space_group_name_H-M 'P -1'
_atom_sites_solution_hydrogens geom
_atom_sites_solution_primary direct
_atom_sites_solution_secondary difmap
_audit_creation_method SHELXL-97
_cell_angle_alpha 90.009(4)
_cell_angle_beta 92.687(4)
_cell_angle_gamma 92.922(4)
_cell_formula_units_Z 2
_cell_length_a 8.4679(5)
_cell_length_b 15.5173(9)
_cell_length_c 15.6028(9)
_cell_measurement_reflns_used 9404
_cell_measurement_temperature 100(2)
_cell_measurement_theta_max 29.73
_cell_measurement_theta_min 2.61
_cell_volume 2045.3(2)
_computing_cell_refinement 'Bruker SAINT'
_computing_data_collection 'Bruker APEX2'
_computing_data_reduction 'Bruker SAINT'
_computing_molecular_graphics 'Yadokari-XG 2009'
_computing_publication_material 'Yadokari-XG 2009'
_computing_structure_refinement 'SHELXL-97 (Sheldrick, 1997)'
_computing_structure_solution 'SHELXS-97 (Sheldrick, 2008)'
_diffrn_ambient_temperature 100(2)
_diffrn_measured_fraction_theta_full 0.993
_diffrn_measured_fraction_theta_max 0.993
_diffrn_measurement_device_type 'Bruker APEX-II CCD'
_diffrn_measurement_method '\f and \w scans'
_diffrn_radiation_monochromator graphite
_diffrn_radiation_source 'sealed tube'
_diffrn_radiation_type MoK\a
_diffrn_radiation_wavelength 0.71073
_diffrn_reflns_av_R_equivalents 0.0554
_diffrn_reflns_av_sigmaI/netI 0.0981
_diffrn_reflns_limit_h_max 11
_diffrn_reflns_limit_h_min -11
_diffrn_reflns_limit_k_max 21
_diffrn_reflns_limit_k_min -21
_diffrn_reflns_limit_l_max 20
_diffrn_reflns_limit_l_min -21
_diffrn_reflns_number 28328
_diffrn_reflns_theta_full 29.82
_diffrn_reflns_theta_max 29.82
_diffrn_reflns_theta_min 1.85
_diffrn_standards_number 0
_exptl_absorpt_coefficient_mu 0.855
_exptl_absorpt_correction_type none
_exptl_crystal_colour blue
_exptl_crystal_density_diffrn 1.413
_exptl_crystal_density_method 'not measured'
_exptl_crystal_description block
_exptl_crystal_F_000 890
_exptl_crystal_size_max 0.15
_exptl_crystal_size_mid 0.15
_exptl_crystal_size_min 0.02
_refine_diff_density_max 3.078
_refine_diff_density_min -1.325
_refine_diff_density_rms 0.167
_refine_ls_extinction_method none
_refine_ls_goodness_of_fit_ref 1.045
_refine_ls_matrix_type full
_refine_ls_number_parameters 415
_refine_ls_number_reflns 11655
_refine_ls_number_restraints 0
_refine_ls_restrained_S_all 1.045
_refine_ls_R_factor_all 0.1080
_refine_ls_R_factor_gt 0.0627
_refine_ls_shift/su_max 0.001
_refine_ls_shift/su_mean 0.000
_refine_ls_structure_factor_coef Fsqd
_refine_ls_weighting_details 'calc w=1/[\s^2^(Fo^2^)+(0.1000P)^2^+0.0000P] where P=(Fo^2^+2Fc^2^)/3'
_refine_ls_weighting_scheme calc
_refine_ls_wR_factor_gt 0.1603
_refine_ls_wR_factor_ref 0.1894
_reflns_number_gt 7659
_reflns_number_total 11655
_reflns_threshold_expression >2sigma(I)
_cod_data_source_file ic5b00812_si_003.cif
_cod_data_source_block Complex6
_cod_depositor_comments 'Adding full bibliography for 1520054--1520057.cif.'
_cod_original_formula_sum 'C31.50 H48 Cl4 N6 Nb2 O2'
_cod_database_code 1520056

loop_
_symmetry_equiv_pos_as_xyz
'x, y, z'
'-x, -y, -z'

loop_
_atom_site_label
_atom_site_type_symbol
_atom_site_fract_x
_atom_site_fract_y
_atom_site_fract_z
_atom_site_U_iso_or_equiv
_atom_site_adp_type
_atom_site_occupancy
_atom_site_symmetry_multiplicity
_atom_site_calc_flag
_atom_site_refinement_flags
C1 C 0.5750(5) 0.4321(3) 0.9732(3) 0.0176(9) Uani 1 1 d .
H1 H 0.6303 0.3855 0.9555 0.021 Uiso 1 1 calc R
C2 C 0.3450(5) 0.5057(3) 0.9828(3) 0.0181(9) Uani 1 1 d .
H2 H 0.2371 0.5112 0.9719 0.022 Uiso 1 1 calc R
C3 C 0.5147(6) 0.1800(4) 0.8976(4) 0.0292(12) Uani 1 1 d .
C4 C 0.5101(10) 0.1434(6) 0.8112(6) 0.081(3) Uani 1 1 d .
H4 H 0.5388 0.1877 0.7711 0.122 Uiso 1 1 calc R
H4A H 0.4051 0.1202 0.7964 0.122 Uiso 1 1 calc R
H4B H 0.5833 0.0983 0.8094 0.122 Uiso 1 1 calc R
C5 C 0.4522(11) 0.1155(5) 0.9655(6) 0.082(3) Uani 1 1 d .
H5 H 0.3448 0.0970 0.9499 0.123 Uiso 1 1 calc R
H5A H 0.4562 0.1433 1.0206 0.123 Uiso 1 1 calc R
H5B H 0.5168 0.0665 0.9681 0.123 Uiso 1 1 calc R
C6 C 0.6841(8) 0.2074(5) 0.9235(6) 0.065(2) Uani 1 1 d .
H6 H 0.6877 0.2351 0.9786 0.098 Uiso 1 1 calc R
H6A H 0.7254 0.2469 0.8817 0.098 Uiso 1 1 calc R
H6B H 0.7467 0.1575 0.9266 0.098 Uiso 1 1 calc R
C7 C 0.0829(6) 0.2771(4) 0.7043(3) 0.0277(12) Uani 1 1 d .
H7 H 0.1230 0.3299 0.6842 0.033 Uiso 1 1 calc R
C8 C -0.0132(6) 0.2262(4) 0.6503(4) 0.0347(14) Uani 1 1 d .
H8 H -0.0398 0.2457 0.5954 0.042 Uiso 1 1 calc R
C9 C -0.0705(6) 0.1471(4) 0.6759(4) 0.0339(13) Uani 1 1 d .
H9 H -0.1334 0.1112 0.6390 0.041 Uiso 1 1 calc R
C10 C -0.0313(7) 0.1230(4) 0.7579(4) 0.0427(16) Uani 1 1 d .
H10 H -0.0692 0.0699 0.7783 0.051 Uiso 1 1 calc R
C11 C 0.0624(6) 0.1758(3) 0.8097(4) 0.0305(13) Uani 1 1 d .
H11 H 0.0874 0.1574 0.8652 0.037 Uiso 1 1 calc R
C12 C 0.1241(6) 0.5211(4) 0.7902(4) 0.0313(13) Uani 1 1 d .
H12 H 0.1670 0.5120 0.7345 0.038 Uiso 1 1 calc R
H12A H 0.1962 0.5603 0.8232 0.038 Uiso 1 1 calc R
C13 C -0.0361(8) 0.5569(5) 0.7802(6) 0.059(2) Uani 1 1 d .
H13 H -0.0485 0.5879 0.7265 0.071 Uiso 1 1 calc R
H13A H -0.0548 0.5953 0.8273 0.071 Uiso 1 1 calc R
C14 C -0.1454(7) 0.4780(5) 0.7811(5) 0.058(2) Uani 1 1 d .
H14 H -0.2498 0.4921 0.7981 0.070 Uiso 1 1 calc R
H14A H -0.1549 0.4505 0.7251 0.070 Uiso 1 1 calc R
C15 C -0.0692(6) 0.4226(4) 0.8446(4) 0.0320(13) Uani 1 1 d .
H15 H -0.1000 0.3624 0.8334 0.038 Uiso 1 1 calc R
H15A H -0.0983 0.4371 0.9020 0.038 Uiso 1 1 calc R
C16 C -0.0951(5) 0.0310(3) 0.4384(3) 0.0212(10) Uani 1 1 d .
H16 H -0.1654 0.0514 0.3964 0.025 Uiso 1 1 calc R
C17 C 0.1536(5) 0.0226(3) 0.5027(3) 0.0212(10) Uani 1 1 d .
H17 H 0.2616 0.0371 0.5066 0.025 Uiso 1 1 calc R
C18 C -0.1165(6) 0.1348(4) 0.1971(4) 0.0318(13) Uani 1 1 d .
C19 C -0.2611(6) 0.0798(5) 0.2205(4) 0.051(2) Uani 1 1 d .
H19 H -0.2293 0.0242 0.2396 0.077 Uiso 1 1 calc R
H19A H -0.3327 0.0729 0.1712 0.077 Uiso 1 1 calc R
H19B H -0.3130 0.1075 0.2657 0.077 Uiso 1 1 calc R
C20 C -0.0504(7) 0.0986(5) 0.1155(4) 0.0407(15) Uani 1 1 d .
H20 H 0.0321 0.1375 0.0961 0.061 Uiso 1 1 calc R
H20A H -0.1336 0.0922 0.0717 0.061 Uiso 1 1 calc R
H20B H -0.0084 0.0434 0.1277 0.061 Uiso 1 1 calc R
C21 C -0.1583(9) 0.2271(5) 0.1831(5) 0.057(2) Uani 1 1 d .
H21 H -0.1964 0.2499 0.2351 0.086 Uiso 1 1 calc R
H21A H -0.2391 0.2296 0.1380 0.086 Uiso 1 1 calc R
H21B H -0.0659 0.2608 0.1673 0.086 Uiso 1 1 calc R
C22 C 0.3694(6) 0.3209(4) 0.3140(4) 0.0284(12) Uani 1 1 d .
H22 H 0.3515 0.3324 0.3711 0.034 Uiso 1 1 calc R
C23 C 0.4593(8) 0.3781(5) 0.2688(5) 0.064(3) Uani 1 1 d .
H23 H 0.5172 0.4223 0.2981 0.076 Uiso 1 1 calc R
C24 C 0.4670(8) 0.3732(6) 0.1870(5) 0.059(2) Uani 1 1 d .
H24 H 0.5156 0.4177 0.1563 0.070 Uiso 1 1 calc R
C25 C 0.4061(7) 0.3055(5) 0.1487(4) 0.0414(16) Uani 1 1 d .
H25 H 0.4142 0.3005 0.0897 0.050 Uiso 1 1 calc R
C26 C 0.3296(6) 0.2403(4) 0.1921(3) 0.0311(13) Uani 1 1 d .
H26 H 0.2935 0.1904 0.1628 0.037 Uiso 1 1 calc R
C27 C 0.5337(6) 0.1627(4) 0.4352(4) 0.0352(14) Uani 1 1 d .
H27 H 0.5605 0.1849 0.3794 0.042 Uiso 1 1 calc R
H27A H 0.5536 0.1017 0.4373 0.042 Uiso 1 1 calc R
C28 C 0.6272(7) 0.2100(6) 0.5041(5) 0.058(2) Uani 1 1 d .
H28 H 0.6472 0.2700 0.4887 0.070 Uiso 1 1 calc R
H28A H 0.7274 0.1839 0.5165 0.070 Uiso 1 1 calc R
C29 C 0.5228(9) 0.2017(6) 0.5785(5) 0.065(2) Uani 1 1 d .
H29 H 0.5499 0.2464 0.6209 0.078 Uiso 1 1 calc R
H29A H 0.5297 0.1457 0.6055 0.078 Uiso 1 1 calc R
C30 C 0.3565(7) 0.2127(4) 0.5364(4) 0.0372(14) Uani 1 1 d .
H30 H 0.2759 0.1816 0.5680 0.045 Uiso 1 1 calc R
H30A H 0.3325 0.2731 0.5333 0.045 Uiso 1 1 calc R
Cl1 Cl 0.41614(14) 0.38986(8) 0.74648(8) 0.0241(3) Uani 1 1 d .
Cl2 Cl 0.10008(14) 0.30339(9) 0.98586(8) 0.0293(3) Uani 1 1 d .
Cl3 Cl 0.33557(14) 0.04404(9) 0.29555(9) 0.0279(3) Uani 1 1 d .
Cl4 Cl 0.04600(15) 0.27126(9) 0.41679(9) 0.0298(3) Uani 1 1 d .
N1 N 0.4213(5) 0.2534(3) 0.8958(3) 0.0205(9) Uani 1 1 d .
N2 N 0.4127(4) 0.4318(3) 0.9517(2) 0.0162(8) Uani 1 1 d .
N3 N 0.1215(4) 0.2540(3) 0.7849(2) 0.0178(8) Uani 1 1 d .
N4 N 0.0025(5) 0.1346(3) 0.2682(3) 0.0249(10) Uani 1 1 d .
N5 N 0.0637(4) 0.0585(3) 0.4354(3) 0.0192(8) Uani 1 1 d .
N6 N 0.3055(4) 0.2475(3) 0.2773(2) 0.0176(8) Uani 1 1 d .
Nb1 Nb 0.29006(5) 0.33915(3) 0.87719(3) 0.01724(12) Uani 1 1 d .
Nb2 Nb 0.15368(5) 0.14510(3) 0.34877(3) 0.01913(12) Uani 1 1 d .
O2 O 0.3668(4) 0.1764(2) 0.4512(2) 0.0220(7) Uani 1 1 d .
O1 O 0.1021(4) 0.4387(2) 0.8355(2) 0.0212(7) Uani 1 1 d .
C31 C 0.948(3) 0.4782(16) 0.5383(16) 0.112(8) Uiso 0.50 1 d P
C33 C 0.742(4) 0.499(2) 0.475(2) 0.169(13) Uiso 0.50 1 d P
C34 C 0.552(4) 0.450(2) 0.502(2) 0.180(14) Uiso 0.50 1 d P

loop_
_atom_site_aniso_label
_atom_site_aniso_U_11
_atom_site_aniso_U_22
_atom_site_aniso_U_33
_atom_site_aniso_U_23
_atom_site_aniso_U_13
_atom_site_aniso_U_12
C1 0.018(2) 0.018(2) 0.016(2) -0.0039(19) 0.0038(17) -0.0044(18)
C2 0.017(2) 0.022(3) 0.015(2) -0.0008(19) 0.0035(17) -0.0023(18)
C3 0.030(3) 0.020(3) 0.037(3) -0.007(2) -0.001(2) -0.001(2)
C4 0.085(6) 0.088(7) 0.072(6) -0.047(5) -0.012(5) 0.033(5)
C5 0.100(7) 0.035(4) 0.116(8) 0.045(5) 0.035(6) 0.024(4)
C6 0.041(4) 0.045(5) 0.109(7) -0.002(5) -0.019(4) 0.016(3)
C7 0.029(3) 0.031(3) 0.022(3) 0.004(2) -0.007(2) -0.009(2)
C8 0.034(3) 0.048(4) 0.020(3) -0.001(3) -0.008(2) -0.010(3)
C9 0.033(3) 0.035(3) 0.033(3) -0.011(3) -0.008(2) -0.005(2)
C10 0.046(3) 0.024(3) 0.056(4) 0.001(3) -0.021(3) -0.005(3)
C11 0.035(3) 0.019(3) 0.034(3) 0.005(2) -0.016(2) -0.010(2)
C12 0.034(3) 0.026(3) 0.034(3) 0.005(2) -0.001(2) -0.003(2)
C13 0.046(4) 0.038(4) 0.093(6) 0.017(4) 0.005(4) 0.005(3)
C14 0.027(3) 0.080(6) 0.068(5) 0.021(4) 0.001(3) 0.009(3)
C15 0.026(3) 0.029(3) 0.041(3) -0.002(3) 0.003(2) 0.001(2)
C16 0.018(2) 0.019(3) 0.027(3) 0.006(2) 0.0004(19) -0.0011(18)
C17 0.014(2) 0.021(3) 0.028(3) 0.006(2) 0.0035(18) -0.0045(18)
C18 0.026(2) 0.036(3) 0.032(3) 0.010(3) -0.009(2) -0.001(2)
C19 0.025(3) 0.084(6) 0.042(4) 0.007(4) -0.010(3) -0.015(3)
C20 0.041(3) 0.054(4) 0.026(3) 0.007(3) -0.003(3) -0.001(3)
C21 0.064(4) 0.049(5) 0.057(5) 0.008(4) -0.022(4) 0.016(4)
C22 0.032(3) 0.029(3) 0.024(3) 0.000(2) 0.010(2) -0.006(2)
C23 0.054(4) 0.068(5) 0.062(5) 0.042(4) -0.019(4) -0.040(4)
C24 0.048(4) 0.074(6) 0.055(5) 0.027(4) 0.013(4) 0.007(4)
C25 0.036(3) 0.060(5) 0.027(3) 0.019(3) 0.003(2) -0.004(3)
C26 0.037(3) 0.034(3) 0.021(3) 0.005(2) -0.003(2) -0.010(2)
C27 0.023(2) 0.044(4) 0.038(3) -0.003(3) -0.004(2) -0.001(2)
C28 0.029(3) 0.079(6) 0.065(5) -0.021(4) -0.010(3) -0.004(3)
C29 0.061(5) 0.093(7) 0.037(4) -0.011(4) -0.021(4) 0.002(4)
C30 0.052(4) 0.036(4) 0.023(3) -0.006(3) -0.001(3) 0.002(3)
Cl1 0.0266(6) 0.0246(7) 0.0204(6) 0.0009(5) 0.0034(5) -0.0094(5)
Cl2 0.0267(6) 0.0393(8) 0.0199(6) 0.0065(6) -0.0009(5) -0.0154(5)
Cl3 0.0251(6) 0.0245(7) 0.0337(7) -0.0084(5) 0.0068(5) -0.0066(5)
Cl4 0.0318(6) 0.0252(7) 0.0339(7) 0.0057(6) 0.0110(5) 0.0057(5)
N1 0.026(2) 0.016(2) 0.018(2) 0.0013(16) -0.0041(16) -0.0095(16)
N2 0.0145(16) 0.016(2) 0.0174(19) -0.0048(16) 0.0038(14) -0.0065(15)
N3 0.0216(18) 0.013(2) 0.018(2) -0.0043(16) -0.0079(15) -0.0035(15)
N4 0.0207(19) 0.029(2) 0.024(2) 0.0119(19) -0.0028(17) -0.0074(17)
N5 0.0185(18) 0.020(2) 0.019(2) 0.0044(17) 0.0047(15) 0.0011(15)
N6 0.0177(17) 0.019(2) 0.0152(19) 0.0029(16) 0.0027(14) -0.0060(15)
Nb1 0.0177(2) 0.0169(2) 0.0161(2) -0.00399(17) -0.00097(15) -0.00788(16)
Nb2 0.0175(2) 0.0187(2) 0.0210(2) 0.00560(18) 0.00357(16) -0.00288(16)
O2 0.0200(15) 0.026(2) 0.0194(17) -0.0022(15) 0.0006(13) -0.0035(14)
O1 0.0200(15) 0.0177(18) 0.0254(18) 0.0048(15) 0.0006(13) -0.0033(13)

loop_
_atom_type_symbol
_atom_type_description
_atom_type_scat_dispersion_real
_atom_type_scat_dispersion_imag
_atom_type_scat_source
Nb Nb -2.0727 0.6215 'International Tables Vol C Tables 4.2.6.8 and 6.1.1.4'
N N 0.0061 0.0033 'International Tables Vol C Tables 4.2.6.8 and 6.1.1.4'
C C 0.0033 0.0016 'International Tables Vol C Tables 4.2.6.8 and 6.1.1.4'
H H 0.0000 0.0000 'International Tables Vol C Tables 4.2.6.8 and 6.1.1.4'
Cl Cl 0.1484 0.1585 'International Tables Vol C Tables 4.2.6.8 and 6.1.1.4'
O O 0.0106 0.0060 'International Tables Vol C Tables 4.2.6.8 and 6.1.1.4'

loop_
_geom_angle_atom_site_label_1
_geom_angle_atom_site_label_2
_geom_angle_atom_site_label_3
_geom_angle
_geom_angle_site_symmetry_1
_geom_angle_site_symmetry_3
C2 C1 N2 124.3(4) 2_667 .
C1 C2 N2 124.2(4) 2_667 .
N1 C3 C4 108.3(5) . .
N1 C3 C6 109.4(5) . .
C4 C3 C6 108.7(6) . .
N1 C3 C5 109.2(5) . .
C4 C3 C5 113.1(7) . .
C6 C3 C5 108.2(6) . .
N3 C7 C8 122.5(5) . .
C9 C8 C7 120.9(5) . .
C8 C9 C10 116.9(5) . .
C11 C10 C9 120.4(6) . .
C10 C11 N3 123.3(5) . .
O1 C12 C13 106.1(5) . .
C12 C13 C14 103.1(5) . .
C15 C14 C13 103.6(5) . .
C14 C15 O1 105.4(5) . .
C17 C16 N5 124.5(4) 2_556 .
C16 C17 N5 124.6(4) 2_556 .
N4 C18 C21 107.0(5) . .
N4 C18 C19 109.4(4) . .
C21 C18 C19 110.5(5) . .
N4 C18 C20 110.6(4) . .
C21 C18 C20 110.1(5) . .
C19 C18 C20 109.3(5) . .
N6 C22 C23 121.1(6) . .
C24 C23 C22 122.3(8) . .
C25 C24 C23 118.4(8) . .
C24 C25 C26 121.9(6) . .
N6 C26 C25 121.0(6) . .
O2 C27 C28 105.7(5) . .
C27 C28 C29 102.9(5) . .
C28 C29 C30 102.7(5) . .
O2 C30 C29 103.6(5) . .
C3 N1 Nb1 170.6(4) . .
C1 N2 C2 111.5(4) . .
C1 N2 Nb1 124.5(3) . .
C2 N2 Nb1 123.8(3) . .
C7 N3 C11 115.9(4) . .
C7 N3 Nb1 122.9(3) . .
C11 N3 Nb1 121.1(3) . .
C18 N4 Nb2 173.7(4) . .
C16 N5 C17 110.8(4) . .
C16 N5 Nb2 125.0(3) . .
C17 N5 Nb2 124.1(3) . .
C22 N6 C26 114.3(4) . .
C22 N6 Nb2 123.9(3) . .
C26 N6 Nb2 121.6(3) . .
N1 Nb1 N2 97.91(16) . .
N1 Nb1 N3 92.40(16) . .
N2 Nb1 N3 169.63(14) . .
N1 Nb1 O1 171.36(15) . .
N2 Nb1 O1 90.43(13) . .
N3 Nb1 O1 79.22(12) . .
N1 Nb1 Cl2 99.24(14) . .
N2 Nb1 Cl2 93.93(11) . .
N3 Nb1 Cl2 85.51(11) . .
O1 Nb1 Cl2 82.37(9) . .
N1 Nb1 Cl1 94.35(14) . .
N2 Nb1 Cl1 92.39(11) . .
N3 Nb1 Cl1 85.65(11) . .
O1 Nb1 Cl1 82.97(9) . .
Cl2 Nb1 Cl1 164.07(4) . .
N4 Nb2 N5 99.01(17) . .
N4 Nb2 N6 95.38(16) . .
N5 Nb2 N6 165.61(14) . .
N4 Nb2 O2 172.97(16) . .
N5 Nb2 O2 87.45(14) . .
N6 Nb2 O2 78.17(12) . .
N4 Nb2 Cl3 99.79(16) . .
N5 Nb2 Cl3 93.12(12) . .
N6 Nb2 Cl3 84.66(11) . .
O2 Nb2 Cl3 82.52(9) . .
N4 Nb2 Cl4 94.69(16) . .
N5 Nb2 Cl4 94.46(12) . .
N6 Nb2 Cl4 84.06(11) . .
O2 Nb2 Cl4 81.96(9) . .
Cl3 Nb2 Cl4 162.39(5) . .
C30 O2 C27 109.2(4) . .
C30 O2 Nb2 127.0(3) . .
C27 O2 Nb2 123.7(3) . .
C12 O1 C15 107.3(4) . .
C12 O1 Nb1 129.3(3) . .
C15 O1 Nb1 123.2(3) . .
C31 C31 C33 93(2) 2_766 .
C34 C33 C31 125(2) . .
C33 C34 C34 95(3) . 2_666

loop_
_geom_bond_atom_site_label_1
_geom_bond_atom_site_label_2
_geom_bond_distance
_geom_bond_site_symmetry_2
C1 C2 1.323(6) 2_667
C1 N2 1.399(5) .
C2 C1 1.323(6) 2_667
C2 N2 1.404(6) .
C3 N1 1.419(7) .
C3 C4 1.460(9) .
C3 C6 1.512(8) .
C3 C5 1.550(9) .
C7 N3 1.339(6) .
C7 C8 1.366(7) .
C8 C9 1.364(8) .
C9 C10 1.364(8) .
C10 C11 1.352(8) .
C11 N3 1.353(6) .
C12 O1 1.469(6) .
C12 C13 1.494(8) .
C13 C14 1.496(10) .
C14 C15 1.461(8) .
C15 O1 1.473(6) .
C16 C17 1.336(6) 2_556
C16 N5 1.393(6) .
C17 C16 1.336(6) 2_556
C17 N5 1.400(6) .
C18 N4 1.464(6) .
C18 C21 1.507(9) .
C18 C19 1.515(8) .
C18 C20 1.532(9) .
C22 N6 1.350(7) .
C22 C23 1.359(8) .
C23 C24 1.282(11) .
C24 C25 1.281(10) .
C25 C26 1.370(8) .
C26 N6 1.360(7) .
C27 O2 1.473(6) .
C27 C28 1.477(8) .
C28 C29 1.494(11) .
C29 C30 1.543(8) .
C30 O2 1.452(6) .
Cl1 Nb1 2.4571(13) .
Cl2 Nb1 2.4364(13) .
Cl3 Nb2 2.4263(14) .
Cl4 Nb2 2.4621(14) .
N1 Nb1 1.791(4) .
N2 Nb1 2.057(4) .
N3 Nb1 2.338(4) .
N4 Nb2 1.753(4) .
N5 Nb2 2.050(4) .
N6 Nb2 2.312(4) .
Nb1 O1 2.344(3) .
Nb2 O2 2.384(3) .
C31 C31 1.64(5) 2_766
C31 C33 2.00(4) .
C33 C34 1.82(4) .
C34 C34 1.82(7) 2_666

loop_
_geom_torsion_atom_site_label_1
_geom_torsion_atom_site_label_2
_geom_torsion_atom_site_label_3
_geom_torsion_atom_site_label_4
_geom_torsion
_geom_torsion_site_symmetry_1
_geom_torsion_site_symmetry_4
N3 C7 C8 C9 -2.2(9) . .
C7 C8 C9 C10 1.9(9) . .
C8 C9 C10 C11 -1.0(10) . .
C9 C10 C11 N3 0.3(10) . .
O1 C12 C13 C14 -26.2(8) . .
C12 C13 C14 C15 37.7(8) . .
C13 C14 C15 O1 -35.0(7) . .
N6 C22 C23 C24 11.7(11) . .
C22 C23 C24 C25 -10.1(12) . .
C23 C24 C25 C26 2.1(11) . .
C24 C25 C26 N6 4.6(10) . .
O2 C27 C28 C29 33.0(7) . .
C27 C28 C29 C30 -39.7(8) . .
C28 C29 C30 O2 31.9(7) . .
C4 C3 N1 Nb1 16(3) . .
C6 C3 N1 Nb1 135(2) . .
C5 C3 N1 Nb1 -107(2) . .
C2 C1 N2 C2 -0.2(7) 2_667 .
C2 C1 N2 Nb1 176.1(4) 2_667 .
C1 C2 N2 C1 0.2(7) 2_667 .
C1 C2 N2 Nb1 -176.1(4) 2_667 .
C8 C7 N3 C11 1.5(8) . .
C8 C7 N3 Nb1 178.7(4) . .
C10 C11 N3 C7 -0.5(8) . .
C10 C11 N3 Nb1 -177.8(5) . .
C21 C18 N4 Nb2 -38(4) . .
C19 C18 N4 Nb2 -158(4) . .
C20 C18 N4 Nb2 82(4) . .
C17 C16 N5 C17 -0.2(8) 2_556 .
C17 C16 N5 Nb2 -177.0(4) 2_556 .
C16 C17 N5 C16 0.2(8) 2_556 .
C16 C17 N5 Nb2 177.0(4) 2_556 .
C23 C22 N6 C26 -4.6(8) . .
C23 C22 N6 Nb2 179.2(4) . .
C25 C26 N6 C22 -3.0(7) . .
C25 C26 N6 Nb2 173.3(4) . .
C3 N1 Nb1 N2 -156(2) . .
C3 N1 Nb1 N3 23(2) . .
C3 N1 Nb1 O1 9(3) . .
C3 N1 Nb1 Cl2 109(2) . .
C3 N1 Nb1 Cl1 -63(2) . .
C1 N2 Nb1 N1 23.9(4) . .
C2 N2 Nb1 N1 -160.3(4) . .
C1 N2 Nb1 N3 -149.7(7) . .
C2 N2 Nb1 N3 26.1(10) . .
C1 N2 Nb1 O1 -153.9(4) . .
C2 N2 Nb1 O1 21.9(4) . .
C1 N2 Nb1 Cl2 123.8(3) . .
C2 N2 Nb1 Cl2 -60.4(3) . .
C1 N2 Nb1 Cl1 -70.9(4) . .
C2 N2 Nb1 Cl1 104.9(3) . .
C7 N3 Nb1 N1 -124.0(4) . .
C11 N3 Nb1 N1 53.1(4) . .
C7 N3 Nb1 N2 49.6(10) . .
C11 N3 Nb1 N2 -133.3(8) . .
C7 N3 Nb1 O1 53.9(4) . .
C11 N3 Nb1 O1 -129.0(4) . .
C7 N3 Nb1 Cl2 137.0(4) . .
C11 N3 Nb1 Cl2 -46.0(4) . .
C7 N3 Nb1 Cl1 -29.8(4) . .
C11 N3 Nb1 Cl1 147.3(4) . .
C18 N4 Nb2 N5 164(4) . .
C18 N4 Nb2 N6 -16(4) . .
C18 N4 Nb2 O2 8(5) . .
C18 N4 Nb2 Cl3 -101(4) . .
C18 N4 Nb2 Cl4 69(4) . .
C16 N5 Nb2 N4 -21.6(4) . .
C17 N5 Nb2 N4 162.0(4) . .
C16 N5 Nb2 N6 157.3(5) . .
C17 N5 Nb2 N6 -19.0(9) . .
C16 N5 Nb2 O2 155.6(4) . .
C17 N5 Nb2 O2 -20.8(4) . .
C16 N5 Nb2 Cl3 -122.0(4) . .
C17 N5 Nb2 Cl3 61.6(4) . .
C16 N5 Nb2 Cl4 73.9(4) . .
C17 N5 Nb2 Cl4 -102.5(4) . .
C22 N6 Nb2 N4 132.7(4) . .
C26 N6 Nb2 N4 -43.3(4) . .
C22 N6 Nb2 N5 -46.2(8) . .
C26 N6 Nb2 N5 137.8(6) . .
C22 N6 Nb2 O2 -44.5(4) . .
C26 N6 Nb2 O2 139.6(4) . .
C22 N6 Nb2 Cl3 -127.9(4) . .
C26 N6 Nb2 Cl3 56.1(4) . .
C22 N6 Nb2 Cl4 38.5(4) . .
C26 N6 Nb2 Cl4 -137.4(4) . .
C29 C30 O2 C27 -11.9(6) . .
C29 C30 O2 Nb2 169.3(4) . .
C28 C27 O2 C30 -12.9(7) . .
C28 C27 O2 Nb2 165.9(4) . .
N4 Nb2 O2 C30 94.3(15) . .
N5 Nb2 O2 C30 -62.6(4) . .
N6 Nb2 O2 C30 117.9(4) . .
Cl3 Nb2 O2 C30 -156.0(4) . .
Cl4 Nb2 O2 C30 32.3(4) . .
N4 Nb2 O2 C27 -84.3(15) . .
N5 Nb2 O2 C27 118.9(4) . .
N6 Nb2 O2 C27 -60.7(4) . .
Cl3 Nb2 O2 C27 25.4(4) . .
Cl4 Nb2 O2 C27 -146.3(4) . .
C13 C12 O1 C15 5.1(6) . .
C13 C12 O1 Nb1 179.7(4) . .
C14 C15 O1 C12 18.7(6) . .
C14 C15 O1 Nb1 -156.3(4) . .
N1 Nb1 O1 C12 -104.7(10) . .
N2 Nb1 O1 C12 60.1(4) . .
N3 Nb1 O1 C12 -119.2(4) . .
Cl2 Nb1 O1 C12 154.0(4) . .
Cl1 Nb1 O1 C12 -32.3(4) . .
N1 Nb1 O1 C15 69.0(11) . .
N2 Nb1 O1 C15 -126.2(4) . .
N3 Nb1 O1 C15 54.6(4) . .
Cl2 Nb1 O1 C15 -32.3(4) . .
Cl1 Nb1 O1 C15 141.5(4) . .
C31 C31 C33 C34 166(3) 2_766 .
C31 C33 C34 C34 133(3) . 2_666
